data_1524799
loop_
_publ_author_name
'Laval, J.P.'
'Frit, B.'

_publ_section_title
;
 Une nouvelle structure ordonnee derivee de la fluorine: Pb3 Zr F10
;
_journal_name_full 'Materials Research Bulletin'
_journal_page_first 1517
_journal_page_last 1524
_journal_volume 14
_journal_year 1979
_chemical_formula_sum 'F10 Pb3 Zr'
_chemical_name_systematic 'Pb3 Zr F10'
_space_group_IT_number 63
_symmetry_space_group_name_Hall '-C 2c 2'
_symmetry_space_group_name_H-M 'C m c m'
_cell_angle_alpha 90
_cell_angle_beta 90
_cell_angle_gamma 90
_cell_formula_units_Z 4
_cell_length_a 10.713
_cell_length_b 12.817
_cell_length_c 5.909
_cell_volume 811.356
_citation_journal_id_ASTM MRBUAC
_cod_data_source_file Laval_MRBUAC_1979_409.cif
_cod_data_source_block F10Pb3Zr1
_cod_original_cell_volume 811.3561
_cod_original_formula_sum 'F10 Pb3 Zr1'
_cod_database_code 1524799

loop_
_symmetry_equiv_pos_as_xyz
x,y,z
-x,-y,z+1/2
x,-y,-z
-x,y,-z+1/2
-x,-y,-z
x,y,-z-1/2
-x,y,z
x,-y,z-1/2
x+1/2,y+1/2,z
-x+1/2,-y+1/2,z+1/2
x+1/2,-y+1/2,-z
-x+1/2,y+1/2,-z+1/2
-x+1/2,-y+1/2,-z
x+1/2,y+1/2,-z-1/2
-x+1/2,y+1/2,z
x+1/2,-y+1/2,z-1/2

loop_
_atom_site_label
_atom_site_type_symbol
_atom_site_fract_x
_atom_site_fract_y
_atom_site_fract_z
_atom_site_occupancy
_atom_site_U_iso_or_equiv
F2 F-1 0.38 0.236 0.026 1 0.0
F1 F-1 0.362 0 0 1 0.0
F3 F-1 0 0.099 0.037 1 0.0
F4 F-1 0.343 0.417 0.25 1 0.0
Zr1 Zr+4 0 0.811 0.25 1 0.0
Pb2 Pb+2 0.2158 0.1087 0.25 1 0.0
Pb1 Pb+2 0 0.3932 0.25 1 0.0
